data_7047517
loop_
_publ_author_name
'Chao, Meng-Yao'
'Chen, Jing'
'Young, David J.'
'Zhang, Wen-Hua'
'Lang, Jian-Ping'

_publ_section_title
;
 Smoothing the single-crystal to single-crystal conversions of a
 two-dimensional metal-organic framework via the hetero-metal doping of
 the linear trimetallic secondary building unit.
;
_journal_issue 38
_journal_name_full 'Dalton transactions (Cambridge, England : 2003)'
_journal_page_first 13722
_journal_page_last 13729
_journal_paper_doi 10.1039/c8dt02813c
_journal_volume 47
_journal_year 2018
_chemical_formula_moiety 'C37 H23 Cd1.13 Co0.38 N2 O6 S [+ solvent]'
_chemical_formula_sum 'C37 H23 Cd1.12 Co0.38 N2 O6 S'
_chemical_formula_weight 772.18
_space_group_crystal_system triclinic
_space_group_IT_number 2
_space_group_name_Hall '-P 1'
_space_group_name_H-M_alt 'P -1'
_symmetry_space_group_name_Hall '-P 1'
_symmetry_space_group_name_H-M 'P -1'
_atom_sites_solution_hydrogens geom
_audit_creation_method SHELXL-2016/6
_audit_update_record
;
2018-07-09 deposited with the CCDC.
2018-09-10 downloaded from the CCDC.
;
_cell_angle_alpha 69.483(5)
_cell_angle_beta 84.342(6)
_cell_angle_gamma 79.643(5)
_cell_formula_units_Z 2
_cell_length_a 12.014(2)
_cell_length_b 13.990(3)
_cell_length_c 14.403(3)
_cell_measurement_reflns_used 9964
_cell_measurement_temperature 120(2)
_cell_measurement_theta_max 27.96
_cell_measurement_theta_min 2.25
_cell_volume 2228.6(8)
_computing_cell_refinement 'Bruker D8 Quest'
_computing_data_collection 'Bruker D8 Quest'
_computing_data_reduction 'Bruker D8 Quest'
_computing_molecular_graphics 'SHELXL-2013 (Sheldrick, 2013)'
_computing_publication_material 'publCIF (Westrip, 2010)'
_computing_structure_refinement 'SHELXL-2016/6 (Sheldrick, 2016)'
_computing_structure_solution 'SHELXT 2014/5 (Sheldrick, 2014)'
_diffrn_ambient_temperature 120(2)
_diffrn_measured_fraction_theta_full 0.994
_diffrn_measured_fraction_theta_max 0.994
_diffrn_measurement_device_type 'Bruker D8 Quest'
_diffrn_measurement_method 'phi and omega scans'
_diffrn_radiation_type MoK\a
_diffrn_radiation_wavelength 0.71073
_diffrn_reflns_av_R_equivalents 0.1160
_diffrn_reflns_av_unetI/netI 0.1007
_diffrn_reflns_Laue_measured_fraction_full 0.994
_diffrn_reflns_Laue_measured_fraction_max 0.994
_diffrn_reflns_limit_h_max 14
_diffrn_reflns_limit_h_min -14
_diffrn_reflns_limit_k_max 16
_diffrn_reflns_limit_k_min -16
_diffrn_reflns_limit_l_max 17
_diffrn_reflns_limit_l_min -17
_diffrn_reflns_number 32082
_diffrn_reflns_point_group_measured_fraction_full 0.994
_diffrn_reflns_point_group_measured_fraction_max 0.994
_diffrn_reflns_theta_full 25.027
_diffrn_reflns_theta_max 25.027
_diffrn_reflns_theta_min 1.773
_diffrn_standards_decay_% 0
_diffrn_standards_interval_count 0
_diffrn_standards_interval_time 0
_diffrn_standards_number 0
_exptl_absorpt_coefficient_mu 0.766
_exptl_absorpt_correction_T_max 0.798
_exptl_absorpt_correction_T_min 0.763
_exptl_absorpt_correction_type multi-scan
_exptl_absorpt_process_details
;
 Sheldrick, G.M. SADABS (Program for Scaling and Correction of Area Detector
 Data), version 2008/1; University of G\"ottingen: G\"ottingen, Germany, 2008.
;
_exptl_crystal_colour purple
_exptl_crystal_density_diffrn 1.151
_exptl_crystal_description BLOCK
_exptl_crystal_F_000 774
_exptl_crystal_size_max 0.400
_exptl_crystal_size_mid 0.300
_exptl_crystal_size_min 0.300
_refine_diff_density_max 1.450
_refine_diff_density_min -1.375
_refine_diff_density_rms 0.150
_refine_ls_extinction_coef 0.0101(17)
_refine_ls_extinction_expression Fc^*^=kFc[1+0.001xFc^2^\l^3^/sin(2\q)]^-1/4^
_refine_ls_extinction_method 'SHELXL-2016/6 (Sheldrick 2016)'
_refine_ls_goodness_of_fit_ref 1.089
_refine_ls_hydrogen_treatment constr
_refine_ls_matrix_type full
_refine_ls_number_parameters 431
_refine_ls_number_reflns 7838
_refine_ls_number_restraints 0
_refine_ls_restrained_S_all 1.089
_refine_ls_R_factor_all 0.1532
_refine_ls_R_factor_gt 0.0979
_refine_ls_shift/su_max 0.000
_refine_ls_shift/su_mean 0.000
_refine_ls_structure_factor_coef Fsqd
_refine_ls_weighting_details 'w=1/[\s^2^(Fo^2^)+(0.1368P)^2^+8.9869P] where P=(Fo^2^+2Fc^2^)/3'
_refine_ls_weighting_scheme calc
_refine_ls_wR_factor_gt 0.2483
_refine_ls_wR_factor_ref 0.2980
_reflns_Friedel_coverage 0.000
_reflns_number_gt 4426
_reflns_number_total 7838
_reflns_threshold_expression 'I > 2\s(I)'
_cod_data_source_file c8dt02813c2.cif
_cod_data_source_block 2
_cod_depositor_comments 'Adding full bibliography for 7047515--7047518.cif.'
_cod_original_cell_volume 2228.7(7)
_cod_database_code 7047517
_publcif_datablock.id {a1c55c2b-5e7c-4381-a746-8058f2deeaf4}

_shelx_shelxl_version_number 2016/6
_shelx_space_group_comment
;
The symmetry employed for this shelxl refinement is uniquely defined
by the following loop, which should always be used as a source of
symmetry information in preference to the above space-group names.
They are only intended as comments.
;
_shelx_estimated_absorpt_t_min 0.749
_shelx_estimated_absorpt_t_max 0.803

loop_
_space_group_symop_operation_xyz
'x, y, z'
'-x, -y, -z'

loop_
_atom_site_label
_atom_site_type_symbol
_atom_site_fract_x
_atom_site_fract_y
_atom_site_fract_z
_atom_site_U_iso_or_equiv
_atom_site_adp_type
_atom_site_occupancy
_atom_site_site_symmetry_order
_atom_site_calc_flag
_atom_site_refinement_flags_posn
_atom_site_refinement_flags_adp
_atom_site_refinement_flags_occupancy
Cd1 Cd 0.07966(7) 1.19036(5) 0.12266(6) 0.0510(3) Uani 0.75 1 d . . P
Co1 Co 0.07966(7) 1.19036(5) 0.12266(6) 0.0510(3) Uani 0.25 1 d . . P
Cd2 Cd 0.000000 1.000000 0.000000 0.0557(4) Uani 0.75 2 d S . P
Co2 Co 0.000000 1.000000 0.000000 0.0557(4) Uani 0.25 2 d S . P
S1 S 0.3927(2) 1.5718(2) 0.0514(2) 0.0616(7) Uani 1 1 d . . .
O1 O 0.2048(8) 1.0545(6) 0.1902(6) 0.078(2) Uani 1 1 d . . .
O2 O 0.0526(7) 1.0075(5) 0.1533(5) 0.068(2) Uani 1 1 d . . .
O3 O 0.9791(7) 0.2030(7) 0.2670(6) 0.096(3) Uani 1 1 d . . .
O4 O 0.9124(6) 0.2899(5) 0.1237(5) 0.0596(18) Uani 1 1 d . . .
O5 O 0.1285(7) 0.0894(5) 0.9188(6) 0.073(2) Uani 1 1 d . . .
O6 O 0.1122(6) 0.2290(5) 0.9628(5) 0.0577(18) Uani 1 1 d . . .
N1 N 0.1882(7) 1.3117(6) 0.1103(6) 0.055(2) Uani 1 1 d . . .
N2 N 0.1340(8) 1.8597(6) 0.0166(6) 0.059(2) Uani 1 1 d . . .
C1 C 0.1501(10) 0.9883(9) 0.1940(8) 0.064(3) Uani 1 1 d . . .
C2 C 0.1962(10) 0.8777(8) 0.2465(8) 0.064(3) Uani 1 1 d . . .
C3 C 0.3151(10) 0.8490(8) 0.2445(8) 0.063(3) Uani 1 1 d . . .
H3 H 0.361867 0.899467 0.210089 0.075 Uiso 1 1 calc R U .
C4 C 0.3645(11) 0.7466(8) 0.2928(7) 0.068(3) Uani 1 1 d . . .
H4 H 0.444445 0.727175 0.291809 0.082 Uiso 1 1 calc R U .
C5 C 0.2928(10) 0.6728(7) 0.3432(7) 0.059(3) Uani 1 1 d . . .
C6 C 0.1791(10) 0.7046(7) 0.3457(7) 0.063(3) Uani 1 1 d . . .
H6 H 0.132043 0.655326 0.382772 0.075 Uiso 1 1 calc R U .
C7 C 0.1294(11) 0.8026(8) 0.2984(8) 0.069(3) Uani 1 1 d . . .
H7 H 0.049235 0.820147 0.300519 0.083 Uiso 1 1 calc R U .
C8 C 0.9019(9) 0.2624(7) 0.2159(7) 0.051(2) Uani 1 1 d . . .
C9 C 0.7960(8) 0.3013(7) 0.2630(6) 0.045(2) Uani 1 1 d . . .
C10 C 0.7800(9) 0.2681(8) 0.3663(8) 0.066(3) Uani 1 1 d . . .
H10 H 0.837651 0.221268 0.407183 0.079 Uiso 1 1 calc R U .
C11 C 0.6800(9) 0.3037(7) 0.4091(7) 0.059(3) Uani 1 1 d . . .
H11 H 0.668629 0.277971 0.479171 0.071 Uiso 1 1 calc R U .
C12 C 0.5967(8) 0.3755(7) 0.3524(6) 0.045(2) Uani 1 1 d . . .
C13 C 0.6148(9) 0.4057(7) 0.2500(7) 0.051(2) Uani 1 1 d . . .
H13 H 0.557488 0.452350 0.208591 0.062 Uiso 1 1 calc R U .
C14 C 0.7126(9) 0.3701(7) 0.2073(7) 0.051(2) Uani 1 1 d . . .
H14 H 0.722443 0.394045 0.137021 0.061 Uiso 1 1 calc R U .
C15 C 0.1435(8) 0.1813(7) 0.9047(7) 0.054(3) Uani 1 1 d . . .
C16 C 0.2003(8) 0.2343(7) 0.8089(7) 0.047(2) Uani 1 1 d . . .
C17 C 0.2181(9) 0.3367(7) 0.7900(7) 0.056(3) Uani 1 1 d . . .
H17 H 0.197220 0.368496 0.838883 0.067 Uiso 1 1 calc R U .
C18 C 0.2669(9) 0.3909(8) 0.6981(7) 0.061(3) Uani 1 1 d . . .
H18 H 0.276218 0.460577 0.684266 0.073 Uiso 1 1 calc R U .
C19 C 0.3009(8) 0.3451(7) 0.6287(7) 0.053(2) Uani 1 1 d . . .
C20 C 0.2884(10) 0.2408(7) 0.6499(8) 0.064(3) Uani 1 1 d . . .
H20 H 0.315589 0.206596 0.603693 0.077 Uiso 1 1 calc R U .
C21 C 0.2361(9) 0.1897(8) 0.7388(8) 0.067(3) Uani 1 1 d . . .
H21 H 0.224612 0.120730 0.751474 0.080 Uiso 1 1 calc R U .
C22 C 0.3482(9) 0.5632(8) 0.3942(7) 0.057(3) Uani 1 1 d . . .
C23 C 0.4407(9) 0.5191(7) 0.3511(7) 0.055(3) Uani 1 1 d . . .
H23 H 0.469304 0.557593 0.287666 0.066 Uiso 1 1 calc R U .
C24 C 0.4927(8) 0.4190(7) 0.3990(6) 0.046(2) Uani 1 1 d . . .
C25 C 0.4462(9) 0.3626(7) 0.4873(6) 0.050(2) Uani 1 1 d . . .
H25 H 0.479457 0.292871 0.518863 0.060 Uiso 1 1 calc R U .
C26 C 0.3518(8) 0.4041(7) 0.5323(7) 0.051(2) Uani 1 1 d . . .
C27 C 0.3012(9) 0.5051(7) 0.4832(7) 0.054(2) Uani 1 1 d . . .
H27 H 0.234370 0.534196 0.510840 0.064 Uiso 1 1 calc R U .
C28 C 0.1417(10) 1.4119(7) 0.0693(7) 0.059(3) Uani 1 1 d . . .
H28 H 0.064327 1.425398 0.053003 0.071 Uiso 1 1 calc R U .
C29 C 0.1945(9) 1.4937(7) 0.0495(7) 0.054(3) Uani 1 1 d . . .
H29 H 0.156474 1.561978 0.019227 0.065 Uiso 1 1 calc R U .
C30 C 0.3079(9) 1.4750(7) 0.0749(7) 0.055(3) Uani 1 1 d . . .
C31 C 0.3582(9) 1.3721(8) 0.1176(8) 0.063(3) Uani 1 1 d . . .
H31 H 0.435115 1.355603 0.135452 0.075 Uiso 1 1 calc R U .
C32 C 0.2933(10) 1.2943(8) 0.1333(8) 0.063(3) Uani 1 1 d . . .
H32 H 0.328113 1.224600 0.162515 0.076 Uiso 1 1 calc R U .
C33 C 0.2884(9) 1.6838(8) 0.0387(8) 0.058(3) Uani 1 1 d . . .
C34 C 0.2047(9) 1.6852(8) 0.1094(7) 0.055(3) Uani 1 1 d . . .
H34 H 0.200275 1.626778 0.167767 0.066 Uiso 1 1 calc R U .
C35 C 0.1286(9) 1.7717(7) 0.0942(7) 0.054(3) Uani 1 1 d . . .
H35 H 0.067021 1.770848 0.141079 0.065 Uiso 1 1 calc R U .
C36 C 0.2148(10) 1.8583(8) -0.0490(8) 0.066(3) Uani 1 1 d . . .
H36 H 0.218116 1.918553 -0.105754 0.080 Uiso 1 1 calc R U .
C37 C 0.2980(9) 1.7717(8) -0.0403(8) 0.059(3) Uani 1 1 d . . .
H37 H 0.359087 1.774091 -0.087863 0.071 Uiso 1 1 calc R U .

loop_
_atom_site_aniso_label
_atom_site_aniso_U_11
_atom_site_aniso_U_22
_atom_site_aniso_U_33
_atom_site_aniso_U_23
_atom_site_aniso_U_13
_atom_site_aniso_U_12
Cd1 0.0595(6) 0.0340(5) 0.0450(5) -0.0043(3) 0.0172(4) -0.0001(4)
Co1 0.0595(6) 0.0340(5) 0.0450(5) -0.0043(3) 0.0172(4) -0.0001(4)
Cd2 0.0723(9) 0.0335(6) 0.0479(7) -0.0065(5) 0.0240(6) -0.0038(5)
Co2 0.0723(9) 0.0335(6) 0.0479(7) -0.0065(5) 0.0240(6) -0.0038(5)
S1 0.0577(17) 0.0527(15) 0.0670(18) -0.0163(13) 0.0030(13) -0.0011(13)
O1 0.097(6) 0.042(4) 0.092(6) -0.020(4) 0.002(5) -0.014(4)
O2 0.081(6) 0.054(4) 0.050(4) -0.005(3) 0.013(4) 0.005(4)
O3 0.090(6) 0.102(7) 0.053(5) 0.001(5) 0.013(4) 0.031(5)
O4 0.063(5) 0.063(4) 0.042(4) -0.012(3) 0.014(3) -0.002(4)
O5 0.085(6) 0.039(4) 0.077(5) -0.008(4) 0.026(4) -0.009(4)
O6 0.067(5) 0.044(4) 0.051(4) -0.008(3) 0.020(3) -0.012(3)
N1 0.062(6) 0.045(5) 0.043(5) -0.003(4) 0.005(4) -0.002(4)
N2 0.068(6) 0.039(4) 0.062(6) -0.014(4) 0.008(4) 0.001(4)
C1 0.062(7) 0.058(7) 0.042(6) 0.009(5) 0.010(5) 0.002(6)
C2 0.071(8) 0.051(6) 0.052(6) -0.011(5) 0.020(5) 0.006(5)
C3 0.069(7) 0.049(6) 0.058(7) 0.002(5) 0.008(5) -0.025(5)
C4 0.088(8) 0.052(6) 0.045(6) 0.003(5) 0.018(5) -0.011(6)
C5 0.076(8) 0.044(5) 0.047(6) -0.009(5) 0.009(5) -0.008(5)
C6 0.075(8) 0.044(5) 0.047(6) -0.006(5) 0.023(5) 0.013(5)
C7 0.079(8) 0.058(6) 0.053(6) -0.011(5) 0.016(6) 0.004(6)
C8 0.054(6) 0.040(5) 0.045(6) -0.004(4) 0.006(5) 0.001(5)
C9 0.051(6) 0.040(5) 0.037(5) -0.008(4) 0.007(4) -0.002(4)
C10 0.065(7) 0.062(7) 0.050(6) -0.008(5) 0.005(5) 0.015(5)
C11 0.081(8) 0.042(5) 0.041(5) -0.010(4) 0.016(5) 0.008(5)
C12 0.049(6) 0.047(5) 0.035(5) -0.011(4) 0.010(4) -0.008(4)
C13 0.062(6) 0.045(5) 0.037(5) -0.007(4) 0.008(4) 0.000(5)
C14 0.065(7) 0.052(6) 0.033(5) -0.013(4) 0.005(4) -0.009(5)
C15 0.056(6) 0.046(6) 0.045(6) -0.008(5) 0.021(5) 0.005(5)
C16 0.047(6) 0.046(5) 0.042(5) -0.005(4) 0.007(4) -0.014(4)
C17 0.079(7) 0.046(5) 0.036(5) -0.011(4) 0.016(5) -0.013(5)
C18 0.086(8) 0.050(6) 0.043(6) -0.013(5) 0.033(5) -0.029(6)
C19 0.055(6) 0.051(6) 0.045(6) -0.010(5) 0.008(4) -0.004(5)
C20 0.092(8) 0.036(5) 0.054(6) -0.008(5) 0.021(6) -0.012(5)
C21 0.080(8) 0.040(5) 0.064(7) -0.007(5) 0.024(6) -0.005(5)
C22 0.056(6) 0.051(6) 0.047(6) -0.007(5) 0.012(5) 0.005(5)
C23 0.078(7) 0.039(5) 0.031(5) -0.001(4) 0.009(5) 0.003(5)
C24 0.055(6) 0.040(5) 0.036(5) -0.011(4) 0.012(4) -0.003(4)
C25 0.070(7) 0.039(5) 0.033(5) -0.007(4) 0.011(4) -0.003(5)
C26 0.060(6) 0.049(5) 0.037(5) -0.011(4) 0.010(4) -0.003(5)
C27 0.060(6) 0.049(6) 0.044(5) -0.014(5) 0.008(5) 0.000(5)
C28 0.073(7) 0.037(5) 0.052(6) -0.006(5) 0.006(5) 0.004(5)
C29 0.059(7) 0.028(5) 0.062(6) -0.001(4) 0.002(5) -0.003(4)
C30 0.067(7) 0.049(6) 0.044(6) -0.011(5) 0.009(5) -0.008(5)
C31 0.057(7) 0.047(6) 0.074(7) -0.015(5) 0.000(5) 0.008(5)
C32 0.069(8) 0.044(6) 0.070(7) -0.014(5) 0.008(6) -0.010(5)
C33 0.064(7) 0.047(6) 0.063(7) -0.019(5) 0.006(5) -0.018(5)
C34 0.063(7) 0.053(6) 0.044(6) -0.014(5) 0.003(5) -0.007(5)
C35 0.074(7) 0.038(5) 0.043(5) -0.002(4) 0.005(5) -0.018(5)
C36 0.090(9) 0.051(6) 0.044(6) -0.009(5) 0.023(6) -0.007(6)
C37 0.057(7) 0.057(6) 0.055(6) -0.014(5) 0.018(5) -0.012(5)

loop_
_atom_type_symbol
_atom_type_description
_atom_type_scat_dispersion_real
_atom_type_scat_dispersion_imag
_atom_type_scat_source
C C 0.0033 0.0016 'International Tables Vol C Tables 4.2.6.8 and 6.1.1.4'
H H 0.0000 0.0000 'International Tables Vol C Tables 4.2.6.8 and 6.1.1.4'
Cd Cd -0.8075 1.2024 'International Tables Vol C Tables 4.2.6.8 and 6.1.1.4'
Co Co 0.3494 0.9721 'International Tables Vol C Tables 4.2.6.8 and 6.1.1.4'
N N 0.0061 0.0033 'International Tables Vol C Tables 4.2.6.8 and 6.1.1.4'
O O 0.0106 0.0060 'International Tables Vol C Tables 4.2.6.8 and 6.1.1.4'
S S 0.1246 0.1234 'International Tables Vol C Tables 4.2.6.8 and 6.1.1.4'

loop_
_geom_angle_atom_site_label_1
_geom_angle_atom_site_label_2
_geom_angle_atom_site_label_3
_geom_angle
_geom_angle_site_symmetry_1
_geom_angle_site_symmetry_3
O6 Cd1 O1 105.2(3) 1_564 .
O6 Cd1 O4 99.8(2) 1_564 1_465
O1 Cd1 O4 152.2(3) . 1_465
O6 Cd1 N1 85.6(3) 1_564 .
O1 Cd1 N1 97.3(3) . .
O4 Cd1 N1 96.7(3) 1_465 .
O6 Cd1 O3 155.5(3) 1_564 1_465
O1 Cd1 O3 99.0(3) . 1_465
O4 Cd1 O3 55.8(3) 1_465 1_465
N1 Cd1 O3 94.9(3) . 1_465
O6 Cd1 O2 95.2(2) 1_564 .
O1 Cd1 O2 55.8(3) . .
O4 Cd1 O2 110.3(3) 1_465 .
N1 Cd1 O2 152.4(3) . .
O3 Cd1 O2 95.4(3) 1_465 .
O6 Cd1 C8 127.8(3) 1_564 1_465
O1 Cd1 C8 125.7(3) . 1_465
O4 Cd1 C8 28.0(3) 1_465 1_465
N1 Cd1 C8 97.5(3) . 1_465
O3 Cd1 C8 27.8(3) 1_465 1_465
O2 Cd1 C8 103.5(3) . 1_465
O6 Cd1 C1 103.6(3) 1_564 .
O1 Cd1 C1 26.9(3) . .
O4 Cd1 C1 133.9(3) 1_465 .
N1 Cd1 C1 124.1(4) . .
O3 Cd1 C1 96.4(3) 1_465 .
O2 Cd1 C1 29.1(3) . .
C8 Cd1 C1 116.3(3) 1_465 .
O5 Cd2 O5 180.0(3) 2_566 1_564
O5 Cd2 N2 86.2(3) 2_566 2_585
O5 Cd2 N2 93.8(3) 1_564 2_585
O5 Cd2 N2 93.8(3) 2_566 1_545
O5 Cd2 N2 86.2(3) 1_564 1_545
N2 Cd2 N2 180.0 2_585 1_545
O5 Cd2 O2 88.7(3) 2_566 .
O5 Cd2 O2 91.3(3) 1_564 .
N2 Cd2 O2 90.0(3) 2_585 .
N2 Cd2 O2 90.0(3) 1_545 .
O5 Cd2 O2 91.3(3) 2_566 2_575
O5 Cd2 O2 88.7(3) 1_564 2_575
N2 Cd2 O2 90.0(3) 2_585 2_575
N2 Cd2 O2 90.0(3) 1_545 2_575
O2 Cd2 O2 180.00(9) . 2_575
C30 S1 C33 101.7(5) . .
C1 O1 Cd1 98.5(7) . .
C1 O2 Cd2 132.4(7) . .
C1 O2 Cd1 81.3(7) . .
Cd2 O2 Cd1 107.4(3) . .
C8 O3 Cd1 89.7(6) . 1_645
C8 O4 Cd1 94.7(6) . 1_645
C15 O5 Cd2 132.6(6) . 1_546
C15 O6 Cd1 136.7(6) . 1_546
C32 N1 C28 116.4(9) . .
C32 N1 Cd1 126.1(7) . .
C28 N1 Cd1 117.3(7) . .
C36 N2 C35 117.3(9) . .
C36 N2 Cd2 122.1(7) . 1_565
C35 N2 Cd2 120.6(7) . 1_565
O1 C1 O2 123.9(10) . .
O1 C1 C2 119.1(11) . .
O2 C1 C2 117.0(11) . .
O1 C1 Cd1 54.7(6) . .
O2 C1 Cd1 69.6(6) . .
C2 C1 Cd1 171.5(9) . .
C7 C2 C3 118.7(10) . .
C7 C2 C1 124.0(10) . .
C3 C2 C1 117.3(10) . .
C4 C3 C2 120.5(9) . .
C4 C3 H3 119.8 . .
C2 C3 H3 119.8 . .
C3 C4 C5 118.6(11) . .
C3 C4 H4 120.7 . .
C5 C4 H4 120.7 . .
C6 C5 C4 118.8(10) . .
C6 C5 C22 123.6(9) . .
C4 C5 C22 117.5(10) . .
C7 C6 C5 123.6(11) . .
C7 C6 H6 118.2 . .
C5 C6 H6 118.2 . .
C6 C7 C2 119.7(11) . .
C6 C7 H7 120.1 . .
C2 C7 H7 120.1 . .
O3 C8 O4 119.7(9) . .
O3 C8 C9 120.8(9) . .
O4 C8 C9 119.5(8) . .
O3 C8 Cd1 62.5(5) . 1_645
O4 C8 Cd1 57.3(5) . 1_645
C9 C8 Cd1 175.4(7) . 1_645
C14 C9 C10 118.1(9) . .
C14 C9 C8 121.2(8) . .
C10 C9 C8 120.7(8) . .
C11 C10 C9 120.0(9) . .
C11 C10 H10 120.0 . .
C9 C10 H10 120.0 . .
C12 C11 C10 121.6(9) . .
C12 C11 H11 119.2 . .
C10 C11 H11 119.2 . .
C11 C12 C13 116.7(8) . .
C11 C12 C24 121.5(8) . .
C13 C12 C24 121.8(8) . .
C14 C13 C12 121.9(9) . .
C14 C13 H13 119.0 . .
C12 C13 H13 119.0 . .
C9 C14 C13 121.5(9) . .
C9 C14 H14 119.3 . .
C13 C14 H14 119.3 . .
O6 C15 O5 125.2(9) . .
O6 C15 C16 118.8(9) . .
O5 C15 C16 115.9(9) . .
C21 C16 C17 118.6(8) . .
C21 C16 C15 123.7(9) . .
C17 C16 C15 117.7(9) . .
C18 C17 C16 119.3(9) . .
C18 C17 H17 120.4 . .
C16 C17 H17 120.4 . .
C19 C18 C17 121.1(9) . .
C19 C18 H18 119.5 . .
C17 C18 H18 119.5 . .
C18 C19 C20 119.5(9) . .
C18 C19 C26 120.0(9) . .
C20 C19 C26 120.5(9) . .
C21 C20 C19 118.9(10) . .
C21 C20 H20 120.6 . .
C19 C20 H20 120.6 . .
C16 C21 C20 122.5(10) . .
C16 C21 H21 118.7 . .
C20 C21 H21 118.7 . .
C23 C22 C27 119.9(9) . .
C23 C22 C5 120.9(8) . .
C27 C22 C5 119.1(9) . .
C22 C23 C24 120.8(8) . .
C22 C23 H23 119.6 . .
C24 C23 H23 119.6 . .
C25 C24 C23 118.7(9) . .
C25 C24 C12 121.9(8) . .
C23 C24 C12 119.3(8) . .
C24 C25 C26 122.0(9) . .
C24 C25 H25 119.0 . .
C26 C25 H25 119.0 . .
C25 C26 C27 118.3(8) . .
C25 C26 C19 123.0(8) . .
C27 C26 C19 118.7(8) . .
C22 C27 C26 120.1(9) . .
C22 C27 H27 119.9 . .
C26 C27 H27 119.9 . .
C29 C28 N1 126.0(11) . .
C29 C28 H28 117.0 . .
N1 C28 H28 117.0 . .
C28 C29 C30 117.7(9) . .
C28 C29 H29 121.2 . .
C30 C29 H29 121.2 . .
C29 C30 C31 117.6(9) . .
C29 C30 S1 124.4(7) . .
C31 C30 S1 118.0(9) . .
C32 C31 C30 118.8(10) . .
C32 C31 H31 120.6 . .
C30 C31 H31 120.6 . .
N1 C32 C31 123.6(10) . .
N1 C32 H32 118.2 . .
C31 C32 H32 118.2 . .
C34 C33 C37 119.6(10) . .
C34 C33 S1 121.4(8) . .
C37 C33 S1 118.9(8) . .
C35 C34 C33 118.0(10) . .
C35 C34 H34 121.0 . .
C33 C34 H34 121.0 . .
C34 C35 N2 124.2(10) . .
C34 C35 H35 117.9 . .
N2 C35 H35 117.9 . .
N2 C36 C37 122.8(10) . .
N2 C36 H36 118.6 . .
C37 C36 H36 118.6 . .
C33 C37 C36 117.8(9) . .
C33 C37 H37 121.1 . .
C36 C37 H37 121.1 . .

loop_
_geom_bond_atom_site_label_1
_geom_bond_atom_site_label_2
_geom_bond_distance
_geom_bond_site_symmetry_2
Cd1 O6 2.184(7) 1_564
Cd1 O1 2.188(8) .
Cd1 O4 2.231(7) 1_465
Cd1 N1 2.270(9) .
Cd1 O3 2.345(8) 1_465
Cd1 O2 2.515(7) .
Cd1 C8 2.644(10) 1_465
Cd1 C1 2.653(11) .
Cd2 O5 2.152(7) 2_566
Cd2 O5 2.152(7) 1_564
Cd2 N2 2.261(8) 2_585
Cd2 N2 2.261(8) 1_545
Cd2 O2 2.397(8) .
Cd2 O2 2.397(8) 2_575
S1 C30 1.759(11) .
S1 C33 1.788(11) .
O1 C1 1.212(14) .
O2 C1 1.303(13) .
O3 C8 1.233(12) .
O4 C8 1.247(11) .
O5 C15 1.273(12) .
O6 C15 1.236(11) .
N1 C32 1.296(13) .
N1 C28 1.352(12) .
N2 C36 1.290(13) .
N2 C35 1.348(12) .
C1 C2 1.493(14) .
C2 C7 1.393(15) .
C2 C3 1.413(15) .
C3 C4 1.402(14) .
C3 H3 0.9500 .
C4 C5 1.416(14) .
C4 H4 0.9500 .
C5 C6 1.359(14) .
C5 C22 1.508(13) .
C6 C7 1.354(14) .
C6 H6 0.9500 .
C7 H7 0.9500 .
C8 C9 1.487(13) .
C9 C14 1.358(13) .
C9 C10 1.400(13) .
C10 C11 1.387(13) .
C10 H10 0.9500 .
C11 C12 1.379(13) .
C11 H11 0.9500 .
C12 C13 1.390(12) .
C12 C24 1.493(12) .
C13 C14 1.368(13) .
C13 H13 0.9500 .
C14 H14 0.9500 .
C15 C16 1.483(12) .
C16 C21 1.361(14) .
C16 C17 1.413(13) .
C17 C18 1.404(12) .
C17 H17 0.9500 .
C18 C19 1.360(13) .
C18 H18 0.9500 .
C19 C20 1.415(13) .
C19 C26 1.481(13) .
C20 C21 1.381(13) .
C20 H20 0.9500 .
C21 H21 0.9500 .
C22 C23 1.374(13) .
C22 C27 1.383(13) .
C23 C24 1.385(12) .
C23 H23 0.9500 .
C24 C25 1.367(12) .
C25 C26 1.387(13) .
C25 H25 0.9500 .
C26 C27 1.394(13) .
C27 H27 0.9500 .
C28 C29 1.339(14) .
C28 H28 0.9500 .
C29 C30 1.401(14) .
C29 H29 0.9500 .
C30 C31 1.398(13) .
C31 C32 1.393(15) .
C31 H31 0.9500 .
C32 H32 0.9500 .
C33 C34 1.361(14) .
C33 C37 1.366(14) .
C34 C35 1.343(14) .
C34 H34 0.9500 .
C35 H35 0.9500 .
C36 C37 1.402(14) .
C36 H36 0.9500 .
C37 H37 0.9500 .

loop_
_publcif_info_exptl_table_extra_item
sin_theta_over_lambda_max
